data_2208126
loop_
_publ_author_name
'He, Xiang-Jiu'
'Lobkovsky, Emil'
'Liu, Rui-Hai'

_publ_section_title
;(2<i>S</i>*,3<i>S</i>*,4<i>R</i>*,5<i>R</i>*)-3,4,5-Trihydroxy-6-(hydroxymethyl)-3,4,5,6-tetrahydro-2<i>H</i>-pyran-2-yl
 benzoate
;
_journal_coeditor_code LH6594
_journal_issue 2
_journal_name_full 'Acta Crystallographica Section E'
_journal_page_first o471
_journal_page_last o472
_journal_paper_doi 10.1107/S1600536805043114
_journal_volume 62
_journal_year 2006
_chemical_formula_iupac 'C13 H16 O7'
_chemical_formula_moiety 'C13 H16 O7'
_chemical_formula_sum 'C13 H16 O7'
_chemical_formula_weight 284.26
_chemical_name_common
;
benzoic acid \b-D-Glucopyranoside
;
_chemical_name_systematic
;
(2S,3S,4R,5R)-3,4,5-Trihydroxy-6-(hydroxymethyl)-tetrahydro-2H-pyran-2-yl
benzoate
;
_space_group_IT_number 19
_symmetry_cell_setting orthorhombic
_symmetry_space_group_name_Hall 'P 2ac 2ab'
_symmetry_space_group_name_H-M 'P 21 21 21'
_atom_sites_solution_hydrogens geom
_atom_sites_solution_primary direct
_atom_sites_solution_secondary difmap
_audit_creation_method SHELXL-97
_cell_angle_alpha 90.00
_cell_angle_beta 90.00
_cell_angle_gamma 90.00
_cell_formula_units_Z 4
_cell_length_a 5.8022(2)
_cell_length_b 7.6865(3)
_cell_length_c 28.3221(12)
_cell_measurement_reflns_used 8636
_cell_measurement_temperature 173(2)
_cell_measurement_theta_max 37.4
_cell_measurement_theta_min 2.7
_cell_volume 1263.13(8)
_computing_cell_refinement 'SAINT-Plus (Bruker, 2003)'
_computing_data_collection 'APEX2 (Bruker, 2004)'
_computing_data_reduction SAINT-Plus
_computing_molecular_graphics SHELXTL
_computing_publication_material SHELXTL
_computing_structure_refinement SHELXTL
_computing_structure_solution 'SHELXTL (Bruker, 1999)'
_diffrn_ambient_temperature 173(2)
_diffrn_measured_fraction_theta_full 1.000
_diffrn_measured_fraction_theta_max 0.977
_diffrn_measurement_device_type 'Bruker X8 APEX-II'
_diffrn_measurement_method '\f and \w'
_diffrn_radiation_monochromator graphite
_diffrn_radiation_source 'fine-focus sealed tube'
_diffrn_radiation_type MoK\a
_diffrn_radiation_wavelength 0.71073
_diffrn_reflns_av_R_equivalents 0.0244
_diffrn_reflns_av_sigmaI/netI 0.0207
_diffrn_reflns_limit_h_max 6
_diffrn_reflns_limit_h_min -10
_diffrn_reflns_limit_k_max 7
_diffrn_reflns_limit_k_min -13
_diffrn_reflns_limit_l_max 39
_diffrn_reflns_limit_l_min -48
_diffrn_reflns_number 15473
_diffrn_reflns_theta_full 37.78
_diffrn_reflns_theta_max 37.78
_diffrn_reflns_theta_min 1.44
_diffrn_standards_decay_% 0
_diffrn_standards_interval_count 0
_diffrn_standards_interval_time 0
_diffrn_standards_number 0
_exptl_absorpt_coefficient_mu 0.123
_exptl_absorpt_correction_T_max 0.9413
_exptl_absorpt_correction_T_min 0.9191
_exptl_absorpt_correction_type multi-scan
_exptl_absorpt_process_details '(SADABS; Sheldrick, 1996)'
_exptl_crystal_colour colourless
_exptl_crystal_density_diffrn 1.495
_exptl_crystal_density_method 'not measured'
_exptl_crystal_description block
_exptl_crystal_F_000 600
_exptl_crystal_size_max 0.70
_exptl_crystal_size_mid 0.60
_exptl_crystal_size_min 0.50
_refine_diff_density_max 0.411
_refine_diff_density_min -0.211
_refine_ls_extinction_method none
_refine_ls_goodness_of_fit_ref 1.060
_refine_ls_hydrogen_treatment mixed
_refine_ls_matrix_type full
_refine_ls_number_parameters 243
_refine_ls_number_reflns 3768
_refine_ls_number_restraints 0
_refine_ls_restrained_S_all 1.060
_refine_ls_R_factor_all 0.0357
_refine_ls_R_factor_gt 0.0324
_refine_ls_shift/su_max 0.001
_refine_ls_shift/su_mean 0.000
_refine_ls_structure_factor_coef Fsqd
_refine_ls_weighting_details 'calc w=1/[\s^2^(Fo^2^)+(0.0678P)^2^] where P=(Fo^2^+2Fc^2^)/3'
_refine_ls_weighting_scheme calc
_refine_ls_wR_factor_gt 0.0902
_refine_ls_wR_factor_ref 0.0922
_reflns_number_gt 3448
_reflns_number_total 3768
_reflns_threshold_expression I>2\s(I)
_cod_data_source_file lh6594.cif
_cod_data_source_block I
_cod_database_code 2208126
_cod_database_fobs_code 2208126

loop_
_symmetry_equiv_pos_as_xyz
'x, y, z'
'-x+1/2, -y, z+1/2'
'-x, y+1/2, -z+1/2'
'x+1/2, -y+1/2, -z'

loop_
_atom_site_label
_atom_site_fract_x
_atom_site_fract_y
_atom_site_fract_z
_atom_site_U_iso_or_equiv
_atom_site_adp_type
_atom_site_calc_flag
_atom_site_refinement_flags
_atom_site_occupancy
_atom_site_disorder_assembly
_atom_site_disorder_group
_atom_site_type_symbol
O1 0.40391(12) 0.10738(9) 0.82186(2) 0.01912(12) Uani d . 1 . . O
H1O 0.524(5) 0.087(3) 0.8451(8) 0.059(7) Uiso d . 1 . . H
O2 0.52786(12) 0.39486(10) 0.76203(2) 0.02045(13) Uani d . 1 . . O
H2O 0.515(3) 0.462(3) 0.7375(6) 0.034(4) Uiso d . 1 . . H
O3 0.15978(12) 0.64210(9) 0.74963(2) 0.01985(13) Uani d . 1 . . O
H3O 0.257(3) 0.713(2) 0.7415(6) 0.027(4) Uiso d . 1 . . H
O4 0.13123(19) 0.81961(11) 0.86759(3) 0.0269(2) Uani d P 0.889(3) A 1 O
H4A 0.1922 0.8978 0.8511 0.032 Uiso calc PR 0.889(3) A 1 H
O4A -0.3093(15) 0.7478(16) 0.8523(4) 0.044(3) Uani d P 0.111(3) A 2 O
H4AA -0.3453 0.8442 0.8642 0.052 Uiso calc PR 0.111(3) A 2 H
O5 0.03348(13) 0.45752(8) 0.86545(2) 0.01860(12) Uani d . 1 . . O
O6 0.11240(11) 0.19852(9) 0.89817(2) 0.01658(11) Uani d . 1 . . O
O7 -0.25364(12) 0.10427(11) 0.88953(3) 0.02285(14) Uani d . 1 . . O
C1 -0.05898(15) 0.05058(11) 0.96196(3) 0.01553(13) Uani d . 1 . . C
C2 0.13580(16) 0.08381(12) 0.98951(3) 0.01940(15) Uani d . 1 . . C
H2 0.263(3) 0.135(2) 0.9763(6) 0.033(4) Uiso d . 1 . . H
C3 0.1439(2) 0.02192(14) 1.03566(3) 0.02413(18) Uani d . 1 . . C
H3 0.281(3) 0.050(2) 1.0540(5) 0.029(4) Uiso d . 1 . . H
C4 -0.0409(2) -0.07167(14) 1.05400(3) 0.02589(19) Uani d . 1 . . C
H4 -0.035(3) -0.114(2) 1.0859(6) 0.032(4) Uiso d . 1 . . H
C5 -0.2337(2) -0.10561(14) 1.02653(4) 0.02574(18) Uani d . 1 . . C
H5 -0.373(4) -0.162(3) 1.0390(6) 0.038(5) Uiso d . 1 . . H
C6 -0.24330(16) -0.04442(13) 0.98054(3) 0.02107(16) Uani d . 1 . . C
H6 -0.375(3) -0.073(2) 0.9614(5) 0.021(3) Uiso d . 1 . . H
C7 -0.08059(14) 0.11741(10) 0.91327(3) 0.01511(13) Uani d . 1 . . C
C1' 0.09753(15) 0.28600(10) 0.85433(3) 0.01498(13) Uani d . 1 . . C
H1' -0.014(3) 0.2258(19) 0.8346(5) 0.016(3) Uiso d . 1 . . H
C2' 0.33424(14) 0.28294(11) 0.83083(3) 0.01481(13) Uani d . 1 . . C
H2' 0.448(3) 0.339(3) 0.8505(6) 0.030(4) Uiso d . 1 . . H
C3' 0.30823(14) 0.38250(11) 0.78477(3) 0.01448(13) Uani d . 1 . . C
H3' 0.202(3) 0.317(2) 0.7647(5) 0.013(3) Uiso d . 1 . . H
C4' 0.21591(13) 0.56429(11) 0.79376(3) 0.01420(12) Uani d . 1 . . C
H4' 0.330(3) 0.6305(19) 0.8094(4) 0.012(3) Uiso d . 1 . . H
C5' -0.00053(14) 0.56366(11) 0.82443(3) 0.01630(14) Uani d . 1 . . C
H5' -0.137(2) 0.5198(18) 0.8051(4) 0.011(3) Uiso d . 1 . . H
C6' -0.05862(18) 0.74484(12) 0.84241(4) 0.02202(16) Uani d . 1 A 1 C
H6'1 -0.0990 0.8205 0.8154 0.026 Uiso calc PR 0.889(3) A 1 H
H6'2 -0.1943 0.7382 0.8635 0.026 Uiso calc PR 0.889(3) A 1 H
H6'3 0.0296 0.7705 0.8715 0.026 Uiso calc PR 0.111(3) A 2 H
H6'4 -0.0193 0.8332 0.8183 0.026 Uiso calc PR 0.111(3) A 2 H

loop_
_atom_site_aniso_label
_atom_site_aniso_U_11
_atom_site_aniso_U_22
_atom_site_aniso_U_33
_atom_site_aniso_U_12
_atom_site_aniso_U_13
_atom_site_aniso_U_23
O1 0.0224(3) 0.0168(2) 0.0182(3) 0.0038(2) -0.0011(2) -0.0002(2)
O2 0.0186(2) 0.0229(3) 0.0198(3) 0.0036(2) 0.0066(2) 0.0045(2)
O3 0.0196(3) 0.0223(3) 0.0177(3) -0.0008(2) -0.0009(2) 0.0076(2)
O4 0.0393(5) 0.0183(3) 0.0232(4) -0.0027(3) 0.0008(3) -0.0030(3)
O4A 0.025(4) 0.053(6) 0.053(6) 0.001(4) 0.010(4) -0.018(5)
O5 0.0249(3) 0.0162(2) 0.0147(3) 0.0029(2) 0.0043(2) 0.00098(19)
O6 0.0178(2) 0.0195(2) 0.0125(2) -0.0026(2) -0.00022(19) 0.00327(19)
O7 0.0183(3) 0.0302(3) 0.0201(3) -0.0017(3) -0.0036(2) 0.0048(3)
C1 0.0174(3) 0.0155(3) 0.0136(3) 0.0003(3) 0.0009(2) 0.0007(2)
C2 0.0222(3) 0.0204(3) 0.0156(3) -0.0020(3) -0.0013(3) 0.0007(3)
C3 0.0313(4) 0.0253(4) 0.0159(4) 0.0001(4) -0.0036(3) 0.0005(3)
C4 0.0368(5) 0.0253(4) 0.0155(3) 0.0035(4) 0.0033(4) 0.0030(3)
C5 0.0292(4) 0.0250(4) 0.0230(4) -0.0014(4) 0.0080(3) 0.0061(3)
C6 0.0209(3) 0.0211(4) 0.0212(4) -0.0022(3) 0.0034(3) 0.0033(3)
C7 0.0156(3) 0.0147(3) 0.0150(3) 0.0004(3) 0.0010(2) 0.0006(2)
C1' 0.0187(3) 0.0147(3) 0.0116(3) -0.0011(3) 0.0004(2) 0.0014(2)
C2' 0.0159(3) 0.0150(3) 0.0136(3) 0.0005(3) -0.0001(2) -0.0002(2)
C3' 0.0151(3) 0.0159(3) 0.0124(3) -0.0002(3) 0.0011(2) 0.0006(2)
C4' 0.0142(3) 0.0149(3) 0.0135(3) -0.0003(2) -0.0004(2) 0.0012(2)
C5' 0.0166(3) 0.0165(3) 0.0159(3) 0.0008(3) 0.0016(2) 0.0011(2)
C6' 0.0260(4) 0.0183(3) 0.0218(4) 0.0050(3) 0.0035(3) 0.0003(3)
C6'A 0.0260(4) 0.0183(3) 0.0218(4) 0.0050(3) 0.0035(3) 0.0003(3)

loop_
_atom_type_symbol
_atom_type_description
_atom_type_scat_dispersion_real
_atom_type_scat_dispersion_imag
_atom_type_scat_source
C C 0.0033 0.0016 'International Tables Vol C Tables 4.2.6.8 and 6.1.1.4'
H H 0.0000 0.0000 'International Tables Vol C Tables 4.2.6.8 and 6.1.1.4'
O O 0.0106 0.0060 'International Tables Vol C Tables 4.2.6.8 and 6.1.1.4'

loop_
_geom_angle_atom_site_label_1
_geom_angle_atom_site_label_2
_geom_angle_atom_site_label_3
_geom_angle
C2' O1 H1O 103.7(16)
C3' O2 H2O 108.6(13)
C4' O3 H3O 111.6(12)
C6' O4 H4A 109.5
C1' O5 C5' 112.87(6)
C7 O6 C1' 116.52(7)
C2 C1 C6 120.27(8)
C2 C1 C7 121.78(8)
C6 C1 C7 117.93(8)
C3 C2 C1 119.29(9)
C3 C2 H2 120.1(12)
C1 C2 H2 120.2(11)
C4 C3 C2 120.09(10)
C4 C3 H3 123.1(9)
C2 C3 H3 116.8(10)
C5 C4 C3 120.61(9)
C5 C4 H4 119.4(12)
C3 C4 H4 120.0(12)
C6 C5 C4 119.70(9)
C6 C5 H5 117.1(11)
C4 C5 H5 123.0(11)
C5 C6 C1 120.03(9)
C5 C6 H6 118.9(10)
C1 C6 H6 121.0(10)
O7 C7 O6 123.31(7)
O7 C7 C1 123.99(8)
O6 C7 C1 112.69(7)
O5 C1' O6 105.38(6)
O5 C1' C2' 110.49(7)
O6 C1' C2' 108.69(7)
O5 C1' H1' 113.6(9)
O6 C1' H1' 108.5(9)
C2' C1' H1' 109.9(9)
O1 C2' C3' 110.51(7)
O1 C2' C1' 110.24(7)
C3' C2' C1' 106.09(6)
O1 C2' H2' 109.3(12)
C3' C2' H2' 109.9(11)
C1' C2' H2' 110.8(10)
O2 C3' C4' 109.18(7)
O2 C3' C2' 109.34(6)
C4' C3' C2' 110.76(6)
O2 C3' H3' 109.5(8)
C4' C3' H3' 110.5(9)
C2' C3' H3' 107.5(9)
O3 C4' C3' 108.68(7)
O3 C4' C5' 108.22(6)
C3' C4' C5' 112.50(7)
O3 C4' H4' 110.2(8)
C3' C4' H4' 109.0(9)
C5' C4' H4' 108.2(8)
O5 C5' C6' 106.28(7)
O5 C5' C4' 110.47(7)
C6' C5' C4' 111.71(7)
O5 C5' H5' 110.7(8)
C6' C5' H5' 108.1(8)
C4' C5' H5' 109.5(7)
O4 C6' C5' 111.33(8)
O4 C6' H6'1 109.4
C5' C6' H6'1 109.4
O4 C6' H6'2 109.4
C5' C6' H6'2 109.4
H6'1 C6' H6'2 108.0

loop_
_geom_bond_atom_site_label_1
_geom_bond_atom_site_label_2
_geom_bond_distance
O1 C2' 1.4314(11)
O1 H1O 0.97(3)
O2 C3' 1.4309(10)
O2 H2O 0.869(18)
O3 C4' 1.4232(10)
O3 H3O 0.82(2)
O4 C6' 1.4327(15)
O4 H4A 0.8400
O4A H4AA 0.8400
O5 C1' 1.4055(10)
O5 C5' 1.4334(11)
O6 C7 1.3511(10)
O6 C1' 1.4146(10)
O7 C7 1.2126(10)
C1 C2 1.3969(12)
C1 C6 1.3979(12)
C1 C7 1.4769(11)
C2 C3 1.3919(13)
C2 H2 0.92(2)
C3 C4 1.3913(16)
C3 H3 0.975(18)
C4 C5 1.3876(17)
C4 H4 0.961(18)
C5 C6 1.3857(14)
C5 H5 0.98(2)
C6 H6 0.964(17)
C1' C2' 1.5264(12)
C1' H1' 0.971(15)
C2' C3' 1.5200(11)
C2' H2' 0.965(19)
C3' C4' 1.5180(12)
C3' H3' 0.977(14)
C4' C5' 1.5270(12)
C4' H4' 0.946(14)
C5' C6' 1.5206(13)
C5' H5' 1.019(14)
C6' H6'1 0.9900
C6' H6'2 0.9900

loop_
_geom_hbond_atom_site_label_D
_geom_hbond_atom_site_label_H
_geom_hbond_atom_site_label_A
_geom_hbond_site_symmetry_A
_geom_hbond_distance_DH
_geom_hbond_distance_HA
_geom_hbond_distance_DA
_geom_hbond_angle_DHA
O1 H1O O7 1_655 0.97(3) 1.81(3) 2.7607(10) 166(2)
O3 H3O O2 3_656 0.82(2) 1.88(2) 2.6774(10) 166.1(16)
O4 H4A O1 1_565 0.84 2.19 3.0121(12) 167
O4A H4AA O7 1_565 0.84 2.19 2.953(11) 151
